data_1517020
loop_
_publ_author_name
'Schurgers, Ben'
'Brigou, Ben'
'Urbanczyk-Lipkowska, Zofia'
'Tourw\'e, Dirk'
'Ballet, Steven'
'De Proft, Frank'
'Van Lommen, Guy'
'Verniest, Guido'

_publ_section_title
;
 Synthesis of Fused 3-Aminoazepinones via Trapping of a New Class of
 Cyclic Seven-Membered Allenamides with Furan.
;
_journal_issue 14
_journal_name_full 'Organic letters'
_journal_page_first 3712
_journal_page_last 3715
_journal_paper_doi 10.1021/ol501529z
_journal_volume 16
_journal_year 2014
_chemical_formula_sum 'C22 H26 N2 O4'
_chemical_formula_weight 382.45
_chemical_name_systematic
; 
 ? 
;
_space_group_IT_number 61
_symmetry_cell_setting orthorhombic
_symmetry_space_group_name_Hall '-P 2ac 2ab'
_symmetry_space_group_name_H-M 'P b c a'
_atom_sites_solution_hydrogens geom
_atom_sites_solution_primary direct
_atom_sites_solution_secondary difmap
_audit_creation_method SHELXL-97
_cell_angle_alpha 90.00
_cell_angle_beta 90.00
_cell_angle_gamma 90.00
_cell_formula_units_Z 8
_cell_length_a 11.5485(3)
_cell_length_b 16.5802(4)
_cell_length_c 20.5991(4)
_cell_measurement_reflns_used 9939
_cell_measurement_temperature 296(2)
_cell_measurement_theta_max 67.19
_cell_measurement_theta_min 4.29
_cell_volume 3944.24(16)
_computing_cell_refinement 'Bruker SAINT'
_computing_data_collection 'Bruker APEX2'
_computing_data_reduction 'Bruker SAINT'
_computing_molecular_graphics 'Bruker SHELXTL'
_computing_publication_material 'Bruker SHELXTL'
_computing_structure_refinement 'SHELXL-97 (Sheldrick, 2008)'
_computing_structure_solution 'SHELXS-97 (Sheldrick, 2008)'
_diffrn_ambient_temperature 296(2)
_diffrn_measured_fraction_theta_full 0.994
_diffrn_measured_fraction_theta_max 0.994
_diffrn_measurement_device_type 'Bruker APEX-II CCD'
_diffrn_measurement_method '\f and \w scans'
_diffrn_radiation_monochromator graphite
_diffrn_radiation_source 'fine-focus sealed tube'
_diffrn_radiation_type CuK\a
_diffrn_radiation_wavelength 1.54178
_diffrn_reflns_av_R_equivalents 0.0438
_diffrn_reflns_av_sigmaI/netI 0.0278
_diffrn_reflns_limit_h_max 13
_diffrn_reflns_limit_h_min -13
_diffrn_reflns_limit_k_max 19
_diffrn_reflns_limit_k_min -19
_diffrn_reflns_limit_l_max 24
_diffrn_reflns_limit_l_min -24
_diffrn_reflns_number 32538
_diffrn_reflns_theta_full 67.73
_diffrn_reflns_theta_max 67.73
_diffrn_reflns_theta_min 4.29
_exptl_absorpt_coefficient_mu 0.721
_exptl_absorpt_correction_T_max 1.0000
_exptl_absorpt_correction_T_min 0.8851
_exptl_absorpt_correction_type numerical
_exptl_absorpt_process_details sadabs
_exptl_crystal_colour colourless
_exptl_crystal_density_diffrn 1.288
_exptl_crystal_density_method 'not measured'
_exptl_crystal_F_000 1632
_exptl_crystal_size_max 0.35
_exptl_crystal_size_mid 0.21
_exptl_crystal_size_min 0.20
_refine_diff_density_max 0.221
_refine_diff_density_min -0.164
_refine_diff_density_rms 0.033
_refine_ls_extinction_method none
_refine_ls_goodness_of_fit_ref 1.038
_refine_ls_hydrogen_treatment mixed
_refine_ls_matrix_type full
_refine_ls_number_parameters 296
_refine_ls_number_reflns 3548
_refine_ls_number_restraints 0
_refine_ls_restrained_S_all 1.038
_refine_ls_R_factor_all 0.0417
_refine_ls_R_factor_gt 0.0391
_refine_ls_shift/su_max 0.001
_refine_ls_shift/su_mean 0.000
_refine_ls_structure_factor_coef Fsqd
_refine_ls_weighting_details 'calc w=1/[\s^2^(Fo^2^)+(0.0472P)^2^+1.0801P] where P=(Fo^2^+2Fc^2^)/3'
_refine_ls_weighting_scheme calc
_refine_ls_wR_factor_gt 0.1019
_refine_ls_wR_factor_ref 0.1041
_reflns_number_gt 3254
_reflns_number_total 3548
_reflns_threshold_expression >2sigma(I)
_cod_data_source_file ol501529z_si_003.cif
_cod_data_source_block b_0m
_cod_depositor_comments
;
The following automatic conversions were performed:

'_symmetry_cell_setting' value 'Orthorhombic' changed to
'orthorhombic' according to
/usr/data/users/saulius/crontab/automatic-downloads/rss-feeds/ACS/lib/dictionaries/cif_core.dic
dictionary named 'cif_core.dic' version 2.4.2 from 2011-04-26.

Automatic conversion script
Id: cif_fix_values 2281 2013-09-26 08:29:07Z andrius 

 Adding full bibliography for 1517020--1517021.cif.
;
_cod_original_sg_symbol_H-M Pbca
_cod_database_code 1517020

loop_
_symmetry_equiv_pos_as_xyz
'x, y, z'
'x+1/2, -y+1/2, -z'
'-x, y+1/2, -z+1/2'
'-x+1/2, -y, z+1/2'
'-x, -y, -z'
'-x-1/2, y-1/2, z'
'x, -y-1/2, z-1/2'
'x-1/2, y, -z-1/2'

loop_
_atom_site_label
_atom_site_type_symbol
_atom_site_fract_x
_atom_site_fract_y
_atom_site_fract_z
_atom_site_U_iso_or_equiv
_atom_site_adp_type
_atom_site_occupancy
_atom_site_symmetry_multiplicity
_atom_site_calc_flag
_atom_site_refinement_flags
O4 O 1.11853(9) 0.83411(6) 0.46883(5) 0.0534(3) Uani 1 1 d .
O3 O 1.00141(12) 0.82313(7) 0.38028(6) 0.0699(4) Uani 1 1 d .
O2 O 0.83756(9) 0.96396(6) 0.46981(4) 0.0504(3) Uani 1 1 d .
O1 O 0.74009(10) 1.11921(7) 0.22097(5) 0.0595(3) Uani 1 1 d .
N2 N 1.05318(10) 0.94391(7) 0.42250(6) 0.0469(3) Uani 1 1 d .
N1 N 0.76137(10) 1.01176(7) 0.37621(5) 0.0443(3) Uani 1 1 d .
C13 C 1.2094(2) 0.71807(15) 0.41715(10) 0.0939(7) Uani 1 1 d .
H13A H 1.1593 0.7201 0.3800 0.141 Uiso 1 1 calc R
H13B H 1.2337 0.6634 0.4244 0.141 Uiso 1 1 calc R
H13C H 1.2761 0.7513 0.4095 0.141 Uiso 1 1 calc R
C12 C 1.14583(13) 0.74825(8) 0.47566(7) 0.0500(4) Uani 1 1 d .
C11 C 1.05237(12) 0.86278(8) 0.42037(7) 0.0454(3) Uani 1 1 d .
C5 C 0.97336(11) 0.99188(8) 0.38479(6) 0.0406(3) Uani 1 1 d .
C6 C 0.85117(11) 0.98738(8) 0.41372(6) 0.0401(3) Uani 1 1 d .
C16 C 0.64657(12) 1.01303(10) 0.40552(7) 0.0499(3) Uani 1 1 d .
H16A H 0.6206 1.0686 0.4078 0.060 Uiso 1 1 calc R
H16B H 0.6529 0.9932 0.4497 0.060 Uiso 1 1 calc R
C17 C 0.55538(12) 0.96434(9) 0.37081(7) 0.0464(3) Uani 1 1 d .
C22 C 0.44005(14) 0.97941(12) 0.38458(10) 0.0661(5) Uani 1 1 d .
H22 H 0.4207 1.0195 0.4143 0.079 Uiso 1 1 calc R
C21 C 0.35292(16) 0.93539(14) 0.35460(13) 0.0847(6) Uani 1 1 d .
H21 H 0.2759 0.9456 0.3648 0.102 Uiso 1 1 calc R
C20 C 0.37945(18) 0.87747(12) 0.31041(11) 0.0773(6) Uani 1 1 d .
H20 H 0.3206 0.8483 0.2904 0.093 Uiso 1 1 calc R
C14 C 1.22025(17) 0.74696(12) 0.53566(10) 0.0738(5) Uani 1 1 d .
H14A H 1.2852 0.7824 0.5298 0.111 Uiso 1 1 calc R
H14B H 1.2475 0.6931 0.5432 0.111 Uiso 1 1 calc R
H14C H 1.1755 0.7646 0.5723 0.111 Uiso 1 1 calc R
C15 C 1.03598(18) 0.70157(13) 0.48843(11) 0.0820(6) Uani 1 1 d .
H15A H 0.9951 0.7256 0.5241 0.123 Uiso 1 1 calc R
H15B H 1.0549 0.6467 0.4989 0.123 Uiso 1 1 calc R
H15C H 0.9880 0.7027 0.4504 0.123 Uiso 1 1 calc R
C4 C 1.01823(12) 1.07850(8) 0.38468(7) 0.0431(3) Uani 1 1 d .
C3 C 0.95529(13) 1.13523(9) 0.34073(7) 0.0464(3) Uani 1 1 d .
C2 C 0.85753(12) 1.12090(8) 0.31015(6) 0.0443(3) Uani 1 1 d .
C1 C 0.78301(12) 1.04566(9) 0.31110(6) 0.0434(3) Uani 1 1 d .
C18 C 0.58040(14) 0.90445(9) 0.32658(8) 0.0564(4) Uani 1 1 d .
H18 H 0.6572 0.8922 0.3174 0.068 Uiso 1 1 calc R
C19 C 0.49236(17) 0.86204(10) 0.29542(10) 0.0688(5) Uani 1 1 d .
H19 H 0.5105 0.8233 0.2644 0.083 Uiso 1 1 calc R
C7 C 0.67670(15) 1.07712(11) 0.27024(7) 0.0572(4) Uani 1 1 d .
C10 C 0.79195(16) 1.17712(10) 0.26449(7) 0.0572(4) Uani 1 1 d .
C9 C 0.68696(18) 1.20629(13) 0.30157(8) 0.0684(5) Uani 1 1 d .
C8 C 0.61631(17) 1.14490(13) 0.30463(9) 0.0704(5) Uani 1 1 d .
H2N H 1.0849(15) 0.9667(10) 0.4561(9) 0.056(5) Uiso 1 1 d .
H1 H 0.8183(13) 1.0044(9) 0.2863(8) 0.045(4) Uiso 1 1 d .
H7 H 0.6288(16) 1.0352(11) 0.2499(9) 0.065(5) Uiso 1 1 d .
H10 H 0.8338(15) 1.2137(11) 0.2387(9) 0.060(5) Uiso 1 1 d .
H9 H 0.6837(19) 1.2604(14) 0.3219(11) 0.089(7) Uiso 1 1 d .
H8 H 0.536(2) 1.1401(14) 0.3262(11) 0.094(7) Uiso 1 1 d .
H3 H 0.9917(14) 1.1872(11) 0.3353(8) 0.056(4) Uiso 1 1 d .
H4A H 1.0139(14) 1.0981(10) 0.4293(8) 0.052(4) Uiso 1 1 d .
H4B H 1.1028(15) 1.0783(10) 0.3722(8) 0.054(4) Uiso 1 1 d .
H5 H 0.9696(12) 0.9714(9) 0.3406(8) 0.041(4) Uiso 1 1 d .

loop_
_atom_site_aniso_label
_atom_site_aniso_U_11
_atom_site_aniso_U_22
_atom_site_aniso_U_33
_atom_site_aniso_U_23
_atom_site_aniso_U_13
_atom_site_aniso_U_12
O4 0.0644(6) 0.0420(5) 0.0538(6) -0.0044(4) -0.0203(5) 0.0103(5)
O3 0.0969(9) 0.0508(6) 0.0619(7) -0.0049(5) -0.0356(6) -0.0043(6)
O2 0.0551(6) 0.0580(6) 0.0381(5) 0.0128(4) -0.0080(4) -0.0115(5)
O1 0.0768(7) 0.0641(7) 0.0374(5) 0.0094(5) -0.0118(5) -0.0046(6)
N2 0.0492(7) 0.0426(6) 0.0488(7) -0.0034(5) -0.0157(5) 0.0033(5)
N1 0.0398(6) 0.0567(7) 0.0364(6) 0.0093(5) -0.0046(5) -0.0039(5)
C13 0.1139(18) 0.0935(15) 0.0745(13) -0.0074(11) 0.0218(12) 0.0408(13)
C12 0.0570(8) 0.0406(7) 0.0523(8) -0.0028(6) -0.0030(6) 0.0114(6)
C11 0.0491(7) 0.0447(7) 0.0425(7) -0.0016(6) -0.0081(6) 0.0021(6)
C5 0.0430(7) 0.0422(7) 0.0366(6) 0.0003(5) -0.0065(5) 0.0007(5)
C6 0.0459(7) 0.0379(6) 0.0365(6) 0.0033(5) -0.0073(5) -0.0070(5)
C16 0.0450(8) 0.0621(9) 0.0425(7) 0.0018(6) 0.0004(6) 0.0002(7)
C17 0.0426(7) 0.0466(7) 0.0500(7) 0.0105(6) -0.0004(6) 0.0003(6)
C22 0.0473(9) 0.0686(10) 0.0825(12) -0.0055(9) 0.0099(8) -0.0008(8)
C21 0.0425(9) 0.0906(14) 0.1208(18) 0.0039(13) 0.0013(10) -0.0096(9)
C20 0.0665(11) 0.0656(11) 0.0996(15) 0.0051(10) -0.0180(10) -0.0193(9)
C14 0.0761(12) 0.0666(11) 0.0788(12) 0.0012(9) -0.0250(9) 0.0213(9)
C15 0.0794(13) 0.0712(12) 0.0953(14) 0.0178(11) -0.0088(11) -0.0100(10)
C4 0.0406(7) 0.0465(7) 0.0423(7) 0.0022(6) -0.0004(6) -0.0047(6)
C3 0.0509(8) 0.0420(7) 0.0463(7) 0.0057(6) 0.0029(6) -0.0047(6)
C2 0.0503(8) 0.0456(7) 0.0371(6) 0.0052(5) 0.0012(6) 0.0017(6)
C1 0.0490(8) 0.0494(8) 0.0319(6) 0.0039(5) -0.0030(6) 0.0011(6)
C18 0.0513(8) 0.0498(8) 0.0682(10) 0.0017(7) 0.0003(7) 0.0034(7)
C19 0.0811(12) 0.0475(9) 0.0777(11) -0.0010(8) -0.0096(9) -0.0071(8)
C7 0.0600(9) 0.0677(10) 0.0438(8) 0.0133(7) -0.0146(7) -0.0045(8)
C10 0.0704(10) 0.0530(9) 0.0481(8) 0.0109(7) -0.0107(7) -0.0014(8)
C9 0.0794(12) 0.0722(11) 0.0537(9) 0.0054(8) -0.0160(9) 0.0261(10)
C8 0.0615(10) 0.0911(14) 0.0587(10) 0.0179(9) -0.0100(8) 0.0227(10)

loop_
_atom_type_symbol
_atom_type_description
_atom_type_scat_dispersion_real
_atom_type_scat_dispersion_imag
_atom_type_scat_source
C C 0.0181 0.0091 'International Tables Vol C Tables 4.2.6.8 and 6.1.1.4'
H H 0.0000 0.0000 'International Tables Vol C Tables 4.2.6.8 and 6.1.1.4'
N N 0.0311 0.0180 'International Tables Vol C Tables 4.2.6.8 and 6.1.1.4'
O O 0.0492 0.0322 'International Tables Vol C Tables 4.2.6.8 and 6.1.1.4'

loop_
_geom_angle_atom_site_label_1
_geom_angle_atom_site_label_2
_geom_angle_atom_site_label_3
_geom_angle
C11 O4 C12 122.52(11)
C7 O1 C10 95.51(11)
C11 N2 C5 121.90(12)
C11 N2 H2N 117.5(11)
C5 N2 H2N 117.3(11)
C6 N1 C16 117.67(11)
C6 N1 C1 120.16(11)
C16 N1 C1 121.69(11)
C12 C13 H13A 109.5
C12 C13 H13B 109.5
H13A C13 H13B 109.5
C12 C13 H13C 109.5
H13A C13 H13C 109.5
H13B C13 H13C 109.5
O4 C12 C13 110.66(14)
O4 C12 C14 102.45(12)
C13 C12 C14 112.08(16)
O4 C12 C15 109.52(13)
C13 C12 C15 112.41(18)
C14 C12 C15 109.24(15)
O3 C11 O4 126.29(13)
O3 C11 N2 124.70(13)
O4 C11 N2 108.99(11)
N2 C5 C4 107.59(11)
N2 C5 C6 110.57(11)
C4 C5 C6 111.01(11)
N2 C5 H5 109.8(9)
C4 C5 H5 110.1(9)
C6 C5 H5 107.8(9)
O2 C6 N1 122.18(13)
O2 C6 C5 119.90(12)
N1 C6 C5 117.90(11)
N1 C16 C17 115.55(12)
N1 C16 H16A 108.4
C17 C16 H16A 108.4
N1 C16 H16B 108.4
C17 C16 H16B 108.4
H16A C16 H16B 107.5
C18 C17 C22 117.85(15)
C18 C17 C16 123.58(13)
C22 C17 C16 118.56(14)
C17 C22 C21 120.75(18)
C17 C22 H22 119.6
C21 C22 H22 119.6
C20 C21 C22 120.44(18)
C20 C21 H21 119.8
C22 C21 H21 119.8
C21 C20 C19 119.99(18)
C21 C20 H20 120.0
C19 C20 H20 120.0
C12 C14 H14A 109.5
C12 C14 H14B 109.5
H14A C14 H14B 109.5
C12 C14 H14C 109.5
H14A C14 H14C 109.5
H14B C14 H14C 109.5
C12 C15 H15A 109.5
C12 C15 H15B 109.5
H15A C15 H15B 109.5
C12 C15 H15C 109.5
H15A C15 H15C 109.5
H15B C15 H15C 109.5
C3 C4 C5 115.33(12)
C3 C4 H4A 109.6(9)
C5 C4 H4A 107.2(9)
C3 C4 H4B 108.6(9)
C5 C4 H4B 108.9(9)
H4A C4 H4B 106.9(13)
C2 C3 C4 126.48(13)
C2 C3 H3 118.7(10)
C4 C3 H3 114.9(10)
C3 C2 C1 129.07(12)
C3 C2 C10 127.70(14)
C1 C2 C10 103.24(12)
N1 C1 C2 114.92(11)
N1 C1 C7 118.64(12)
C2 C1 C7 99.37(11)
N1 C1 H1 106.7(9)
C2 C1 H1 110.1(9)
C7 C1 H1 106.7(9)
C17 C18 C19 121.01(16)
C17 C18 H18 119.5
C19 C18 H18 119.5
C20 C19 C18 119.92(18)
C20 C19 H19 120.0
C18 C19 H19 120.0
O1 C7 C8 101.94(14)
O1 C7 C1 98.13(12)
C8 C7 C1 110.95(13)
O1 C7 H7 109.3(11)
C8 C7 H7 118.0(11)
C1 C7 H7 115.6(10)
O1 C10 C9 101.17(15)
O1 C10 C2 100.52(12)
C9 C10 C2 106.38(13)
O1 C10 H10 106.9(10)
C9 C10 H10 119.4(11)
C2 C10 H10 119.2(11)
C8 C9 C10 106.02(17)
C8 C9 H9 131.4(13)
C10 C9 H9 122.2(13)
C9 C8 C7 105.70(17)
C9 C8 H8 130.0(13)
C7 C8 H8 124.3(13)

loop_
_geom_bond_atom_site_label_1
_geom_bond_atom_site_label_2
_geom_bond_distance
O4 C11 1.3439(16)
O4 C12 1.4648(17)
O3 C11 1.2085(17)
O2 C6 1.2289(15)
O1 C7 1.4329(19)
O1 C10 1.444(2)
N2 C11 1.3459(18)
N2 C5 1.4441(17)
N2 H2N 0.869(19)
N1 C6 1.3550(17)
N1 C16 1.4570(18)
N1 C1 1.4754(16)
C13 C12 1.498(2)
C13 H13A 0.9600
C13 H13B 0.9600
C13 H13C 0.9600
C12 C14 1.506(2)
C12 C15 1.509(3)
C5 C4 1.5269(19)
C5 C6 1.5337(19)
C5 H5 0.972(15)
C16 C17 1.507(2)
C16 H16A 0.9700
C16 H16B 0.9700
C17 C18 1.378(2)
C17 C22 1.385(2)
C22 C21 1.388(3)
C22 H22 0.9300
C21 C20 1.358(3)
C21 H21 0.9300
C20 C19 1.364(3)
C20 H20 0.9300
C14 H14A 0.9600
C14 H14B 0.9600
C14 H14C 0.9600
C15 H15A 0.9600
C15 H15B 0.9600
C15 H15C 0.9600
C4 C3 1.494(2)
C4 H4A 0.976(17)
C4 H4B 1.010(17)
C3 C2 1.314(2)
C3 H3 0.965(18)
C2 C1 1.516(2)
C2 C10 1.525(2)
C1 C7 1.577(2)
C1 H1 0.946(16)
C18 C19 1.393(2)
C18 H18 0.9300
C19 H19 0.9300
C7 C8 1.500(3)
C7 H7 0.982(19)
C10 C9 1.512(3)
C10 H10 0.940(18)
C9 C8 1.306(3)
C9 H9 0.99(2)
C8 H8 1.04(2)
